data_7012817
loop_
_publ_author_name
'Abu-Shandi, Khalid'
'Winkler, Heiner'
'Gerdan, Michael'
'Emmerling, Franziska'
'Wu, Biao'
'Janiak, Christoph'

_publ_section_title
;
 Mixed-valence phosphato?hydrogenphosphato?iron network compounds
 1?{[C4N2H11.6]1.5[FeIIFeIII(PO4)(H0.8PO4)2]&#xFFFD;H2O} and
 3?[FeII5FeIII2(PO4)2(H0.5PO4)4]: structure elucidation with the help
 of M&#xFFFD;ssbauer spectroscopy and a caveat on X-ray diffraction
;
_journal_issue 14
_journal_name_full 'Dalton Transactions'
_journal_page_first 2815
_journal_paper_doi 10.1039/b301610b
_journal_year 2003
_chemical_formula_moiety 'Fe7, (H0.5PO4)4, (PO4)2'
_chemical_formula_sum 'Fe3.5 H O12 P3'
_chemical_formula_weight 481.39
_chemical_name_common
;
Bis(mu6,7-hydrogenphosphato)-tetrakis(mu7-phosphato)-di-
iron(iii)-penta-iron(ii)
;
_chemical_name_systematic
;
Bis(mu6,7-hydrogenphosphato)-tetrakis(mu7-phosphato)-
di-iron(III)-penta-iron(II)
;
_space_group_IT_number 2
_symmetry_cell_setting triclinic
_symmetry_space_group_name_Hall '-P 1'
_symmetry_space_group_name_H-M 'P -1'
_atom_sites_solution_hydrogens geom
_atom_sites_solution_primary direct
_atom_sites_solution_secondary difmap
_audit_creation_method SHELXL-97
_cell_angle_alpha 103.874(6)
_cell_angle_beta 109.286(6)
_cell_angle_gamma 101.577(6)
_cell_formula_units_Z 2
_cell_length_a 6.562(3)
_cell_length_b 7.980(4)
_cell_length_c 9.536(4)
_cell_measurement_temperature 293(2)
_cell_volume 435.7(3)
_computing_cell_refinement 'Bruker SMART'
_computing_data_collection 'Bruker SMART'
_computing_data_reduction 'Bruker SHELXTL'
_computing_structure_refinement 'SHELXL-97 (Sheldrick, 1997)'
_computing_structure_solution 'SHELXS-97 (Sheldrick, 1990)'
_diffrn_ambient_temperature 293(2)
_diffrn_measured_fraction_theta_full 0.909
_diffrn_measured_fraction_theta_max 0.909
_diffrn_measurement_device_type 'Bruker AXS CCD'
_diffrn_measurement_method '\w scan'
_diffrn_radiation_monochromator graphite
_diffrn_radiation_source 'fine-focus sealed tube'
_diffrn_radiation_type MoK\a
_diffrn_radiation_wavelength 0.71073
_diffrn_reflns_av_R_equivalents 0.0185
_diffrn_reflns_av_sigmaI/netI 0.0311
_diffrn_reflns_limit_h_max 8
_diffrn_reflns_limit_h_min -8
_diffrn_reflns_limit_k_max 10
_diffrn_reflns_limit_k_min -10
_diffrn_reflns_limit_l_max 12
_diffrn_reflns_limit_l_min -12
_diffrn_reflns_number 3935
_diffrn_reflns_theta_full 28.64
_diffrn_reflns_theta_max 28.64
_diffrn_reflns_theta_min 2.40
_exptl_absorpt_coefficient_mu 6.351
_exptl_absorpt_correction_T_max 0.5418
_exptl_absorpt_correction_T_min 0.1401
_exptl_absorpt_correction_type multi-scan
_exptl_absorpt_process_details SADABS
_exptl_crystal_colour black-green
_exptl_crystal_density_diffrn 3.669
_exptl_crystal_density_method 'not measured'
_exptl_crystal_description isometric
_exptl_crystal_F_000 466
_exptl_crystal_size_max 0.51
_exptl_crystal_size_mid 0.11
_exptl_crystal_size_min 0.11
_refine_diff_density_max 0.620
_refine_diff_density_min -0.729
_refine_diff_density_rms 0.189
_refine_ls_extinction_method none
_refine_ls_goodness_of_fit_ref 1.027
_refine_ls_hydrogen_treatment mixed
_refine_ls_matrix_type full
_refine_ls_number_parameters 173
_refine_ls_number_reflns 2030
_refine_ls_number_restraints 1
_refine_ls_restrained_S_all 1.027
_refine_ls_R_factor_all 0.0329
_refine_ls_R_factor_gt 0.0283
_refine_ls_shift/su_max 0.000
_refine_ls_shift/su_mean 0.000
_refine_ls_structure_factor_coef Fsqd
_refine_ls_weighting_details 'calc w=1/[\s^2^(Fo^2^)+(0.0410P)^2^+0.0000P] where P=(Fo^2^+2Fc^2^)/3'
_refine_ls_weighting_scheme calc
_refine_ls_wR_factor_gt 0.0699
_refine_ls_wR_factor_ref 0.0712
_reflns_number_gt 1773
_reflns_number_total 2030
_reflns_threshold_expression >2sigma(I)
_cod_data_source_file b301610b.txt
_cod_data_source_block k9
_cod_depositor_comments
;
The following automatic conversions were performed:
'_symmetry_cell_setting' value 'Triclinic' changed to 'triclinic'
according to '/home/saulius/struct/CIF-dictionaries/cif_core.dic'
dictionary named 'cif_core.dic' version 2.4.1 from
2010-06-29.

'_exptl_absorpt_correction_type' value 'Multi-scan' changed
to 'multi-scan' according to
'/home/saulius/struct/CIF-dictionaries/cif_core.dic' dictionary named
'cif_core.dic' version 2.4.1 from 2010-06-29.

Automatic conversion script
Id: cif_fix_enum 1527 2010-12-29 10:47:43Z saulius 
;
_cod_original_sg_symbol_H-M P-1
_cod_original_formula_sum 'H Fe3.50 O12 P3'
_cod_database_code 7012817

loop_
_symmetry_equiv_pos_as_xyz
'x, y, z'
'-x, -y, -z'

loop_
_atom_site_label
_atom_site_type_symbol
_atom_site_fract_x
_atom_site_fract_y
_atom_site_fract_z
_atom_site_U_iso_or_equiv
_atom_site_adp_type
_atom_site_occupancy
_atom_site_symmetry_multiplicity
_atom_site_calc_flag
_atom_site_refinement_flags
_atom_site_disorder_assembly
_atom_site_disorder_group
Fe1 Fe -0.44925(8) -0.28543(6) 0.51477(5) 0.01180(12) Uani 1 1 d . . .
Fe2 Fe 0.22380(8) 0.18710(6) 0.71978(5) 0.01160(12) Uani 1 1 d . . .
Fe3 Fe 0.11128(7) 0.54437(6) 0.88762(5) 0.00940(12) Uani 1 1 d . . .
Fe4 Fe 0.5000 1.0000 1.0000 0.01045(15) Uani 1 2 d S . .
P1 P -0.27189(13) 0.14341(10) 0.77825(9) 0.00805(16) Uani 1 1 d . . .
P2 P 0.08549(13) -0.23006(11) 0.62689(9) 0.00942(17) Uani 1 1 d . . .
P3 P 0.58392(13) 0.57957(10) 0.82730(9) 0.00814(16) Uani 1 1 d . . .
O11 O -0.2916(4) -0.0636(3) 0.7270(3) 0.0127(4) Uani 1 1 d . . .
H11 H -0.331(18) -0.106(16) 0.804(13) 0.080 Uiso 0.50 1 d P . .
O12 O -0.4803(3) 0.1693(3) 0.6631(2) 0.0117(4) Uani 1 1 d . . .
O13 O -0.2741(4) 0.1860(3) 0.9440(2) 0.0107(4) Uani 1 1 d . . .
O14 O -0.0542(3) 0.2451(3) 0.7710(3) 0.0122(4) Uani 1 1 d . . .
O21 O -0.1204(4) -0.2050(3) 0.5091(2) 0.0130(5) Uani 1 1 d . . .
O22 O 0.2276(4) -0.2900(4) 0.5293(3) 0.0212(5) Uani 1 1 d D . .
H22 H 0.142(2) -0.375(2) 0.446(2) 0.080 Uiso 0.50 1 calc PRD . .
O23 O 0.0193(4) -0.3802(3) 0.6890(3) 0.0191(5) Uani 1 1 d . . .
O24 O 0.2315(4) -0.0510(3) 0.7606(3) 0.0123(4) Uani 1 1 d . . .
O31 O 0.3731(3) 0.4591(3) 0.8326(2) 0.0107(4) Uani 1 1 d . . .
O32 O 0.5533(4) 0.5452(3) 0.6543(2) 0.0123(4) Uani 1 1 d . . .
O33 O 0.7988(3) 0.5375(3) 0.9143(2) 0.0104(4) Uani 1 1 d . . .
O34 O 0.6072(4) 0.7812(3) 0.9026(3) 0.0141(5) Uani 1 1 d . . .

loop_
_atom_site_aniso_label
_atom_site_aniso_U_11
_atom_site_aniso_U_22
_atom_site_aniso_U_33
_atom_site_aniso_U_23
_atom_site_aniso_U_13
_atom_site_aniso_U_12
Fe1 0.0141(2) 0.0109(2) 0.0100(2) 0.00351(18) 0.00473(18) 0.00306(18)
Fe2 0.0142(2) 0.0090(2) 0.0132(2) 0.00419(18) 0.00652(18) 0.00446(17)
Fe3 0.0104(2) 0.0100(2) 0.0085(2) 0.00338(17) 0.00400(17) 0.00397(17)
Fe4 0.0122(3) 0.0098(3) 0.0103(3) 0.0035(2) 0.0052(2) 0.0038(2)
P1 0.0088(4) 0.0078(4) 0.0076(4) 0.0023(3) 0.0034(3) 0.0027(3)
P2 0.0090(4) 0.0095(4) 0.0086(4) 0.0028(3) 0.0022(3) 0.0030(3)
P3 0.0084(4) 0.0081(4) 0.0079(4) 0.0030(3) 0.0029(3) 0.0028(3)
O11 0.0176(11) 0.0077(11) 0.0123(11) 0.0012(9) 0.0070(9) 0.0035(9)
O12 0.0089(10) 0.0155(11) 0.0120(11) 0.0071(9) 0.0028(8) 0.0056(9)
O13 0.0136(10) 0.0091(10) 0.0085(10) 0.0020(8) 0.0046(8) 0.0023(8)
O14 0.0101(10) 0.0118(11) 0.0151(11) 0.0041(9) 0.0062(9) 0.0022(9)
O21 0.0135(11) 0.0194(12) 0.0087(11) 0.0058(9) 0.0040(9) 0.0095(9)
O22 0.0144(11) 0.0345(15) 0.0127(12) 0.0014(11) 0.0059(10) 0.0102(11)
O23 0.0207(12) 0.0140(12) 0.0168(12) 0.0085(10) 0.0013(10) 0.0000(10)
O24 0.0113(10) 0.0093(11) 0.0117(11) 0.0020(9) 0.0010(9) 0.0012(8)
O31 0.0099(10) 0.0093(10) 0.0114(11) 0.0022(9) 0.0040(8) 0.0016(8)
O32 0.0176(11) 0.0107(11) 0.0083(10) 0.0035(9) 0.0044(9) 0.0048(9)
O33 0.0100(10) 0.0130(11) 0.0093(10) 0.0051(9) 0.0032(8) 0.0051(8)
O34 0.0170(11) 0.0082(11) 0.0160(11) 0.0015(9) 0.0071(9) 0.0036(9)

loop_
_atom_type_symbol
_atom_type_description
_atom_type_scat_dispersion_real
_atom_type_scat_dispersion_imag
_atom_type_scat_source
O O 0.0106 0.0060 'International Tables Vol C Tables 4.2.6.8 and 6.1.1.4'
P P 0.1023 0.0942 'International Tables Vol C Tables 4.2.6.8 and 6.1.1.4'
Fe Fe 0.3463 0.8444 'International Tables Vol C Tables 4.2.6.8 and 6.1.1.4'
H H 0.0000 0.0000 'International Tables Vol C Tables 4.2.6.8 and 6.1.1.4'

loop_
_geom_angle_atom_site_label_1
_geom_angle_atom_site_label_2
_geom_angle_atom_site_label_3
_geom_angle
_geom_angle_site_symmetry_1
_geom_angle_site_symmetry_3
_geom_angle_publ_flag
O12 Fe1 O32 166.20(9) 2_456 1_445 ?
O12 Fe1 O32 90.65(9) 2_456 2_556 ?
O32 Fe1 O32 78.16(10) 1_445 2_556 ?
O12 Fe1 O11 104.96(9) 2_456 . ?
O32 Fe1 O11 87.22(9) 1_445 . ?
O32 Fe1 O11 162.98(9) 2_556 . ?
O12 Fe1 O21 79.45(8) 2_456 . ?
O32 Fe1 O21 109.21(8) 1_445 . ?
O32 Fe1 O21 94.71(9) 2_556 . ?
O11 Fe1 O21 81.80(9) . . ?
O12 Fe1 O22 91.38(9) 2_456 1_455 ?
O32 Fe1 O22 82.31(9) 1_445 1_455 ?
O32 Fe1 O22 97.92(9) 2_556 1_455 ?
O11 Fe1 O22 88.60(9) . 1_455 ?
O21 Fe1 O22 164.48(10) . 1_455 ?
O24 Fe2 O31 139.59(9) . . ?
O24 Fe2 O21 122.35(9) . 2_556 ?
O31 Fe2 O21 95.17(9) . 2_556 ?
O24 Fe2 O14 104.28(8) . . ?
O31 Fe2 O14 82.61(9) . . ?
O21 Fe2 O14 97.95(8) 2_556 . ?
O24 Fe2 O12 84.54(8) . 1_655 ?
O31 Fe2 O12 90.03(8) . 1_655 ?
O21 Fe2 O12 77.71(8) 2_556 1_655 ?
O14 Fe2 O12 171.13(8) . 1_655 ?
O23 Fe3 O33 178.83(9) 1_565 2_667 ?
O23 Fe3 O33 94.27(9) 1_565 1_455 ?
O33 Fe3 O33 85.66(8) 2_667 1_455 ?
O23 Fe3 O31 90.06(9) 1_565 . ?
O33 Fe3 O31 89.64(8) 2_667 . ?
O33 Fe3 O31 161.55(9) 1_455 . ?
O23 Fe3 O13 96.80(9) 1_565 2_567 ?
O33 Fe3 O13 84.37(9) 2_667 2_567 ?
O33 Fe3 O13 91.44(8) 1_455 2_567 ?
O31 Fe3 O13 105.86(9) . 2_567 ?
O23 Fe3 O14 98.21(9) 1_565 . ?
O33 Fe3 O14 80.62(9) 2_667 . ?
O33 Fe3 O14 83.42(8) 1_455 . ?
O31 Fe3 O14 78.21(8) . . ?
O13 Fe3 O14 164.45(8) 2_567 . ?
O34 Fe4 O34 180.000(1) . 2_677 ?
O34 Fe4 O13 89.29(9) . 2_567 ?
O34 Fe4 O13 90.71(9) 2_677 2_567 ?
O34 Fe4 O13 90.71(9) . 1_665 ?
O34 Fe4 O13 89.29(9) 2_677 1_665 ?
O13 Fe4 O13 180.00(9) 2_567 1_665 ?
O34 Fe4 O24 90.29(8) . 1_565 ?
O34 Fe4 O24 89.71(8) 2_677 1_565 ?
O13 Fe4 O24 92.56(8) 2_567 1_565 ?
O13 Fe4 O24 87.44(8) 1_665 1_565 ?
O34 Fe4 O24 89.71(8) . 2_667 ?
O34 Fe4 O24 90.29(8) 2_677 2_667 ?
O13 Fe4 O24 87.44(8) 2_567 2_667 ?
O13 Fe4 O24 92.56(8) 1_665 2_667 ?
O24 Fe4 O24 180.000(1) 1_565 2_667 ?
O14 P1 O12 111.09(12) . . ?
O14 P1 O13 115.10(12) . . ?
O12 P1 O13 110.64(12) . . ?
O14 P1 O11 107.00(12) . . ?
O12 P1 O11 108.24(13) . . ?
O13 P1 O11 104.28(12) . . ?
O23 P2 O21 112.23(13) . . ?
O23 P2 O24 111.81(13) . . ?
O21 P2 O24 111.06(13) . . ?
O23 P2 O22 107.45(14) . . ?
O21 P2 O22 105.10(13) . . ?
O24 P2 O22 108.85(13) . . ?
O33 P3 O31 111.33(12) . . ?
O33 P3 O32 108.53(12) . . ?
O31 P3 O32 109.23(12) . . ?
O33 P3 O34 110.04(13) . . ?
O31 P3 O34 108.91(12) . . ?
O32 P3 O34 108.77(13) . . ?
P1 O11 Fe1 136.19(14) . . ?
P1 O11 H11 105(7) . . ?
Fe1 O11 H11 106(7) . . ?
P1 O12 Fe1 137.39(13) . 2_456 ?
P1 O12 Fe2 121.44(12) . 1_455 ?
Fe1 O12 Fe2 97.25(8) 2_456 1_455 ?
P1 O13 Fe3 120.64(12) . 2_567 ?
P1 O13 Fe4 121.66(12) . 1_445 ?
Fe3 O13 Fe4 116.27(10) 2_567 1_445 ?
P1 O14 Fe2 138.68(14) . . ?
P1 O14 Fe3 123.26(12) . . ?
Fe2 O14 Fe3 96.38(8) . . ?
P2 O21 Fe2 137.50(13) . 2_556 ?
P2 O21 Fe1 120.90(13) . . ?
Fe2 O21 Fe1 98.27(9) 2_556 . ?
P2 O22 Fe1 150.24(15) . 1_655 ?
P2 O22 H22 109.5 . . ?
Fe1 O22 H22 99.5 1_655 . ?
P2 O23 Fe3 142.15(15) . 1_545 ?
P2 O24 Fe2 119.05(13) . . ?
P2 O24 Fe4 129.99(13) . 1_545 ?
Fe2 O24 Fe4 110.51(9) . 1_545 ?
P3 O31 Fe2 127.18(13) . . ?
P3 O31 Fe3 127.04(13) . . ?
Fe2 O31 Fe3 102.76(9) . . ?
P3 O32 Fe1 133.24(13) . 1_665 ?
P3 O32 Fe1 124.37(13) . 2_556 ?
Fe1 O32 Fe1 101.84(10) 1_665 2_556 ?
P3 O33 Fe3 130.72(13) . 2_667 ?
P3 O33 Fe3 134.92(13) . 1_655 ?
Fe3 O33 Fe3 94.34(8) 2_667 1_655 ?
P3 O34 Fe4 155.25(14) . . ?

loop_
_geom_bond_atom_site_label_1
_geom_bond_atom_site_label_2
_geom_bond_distance
_geom_bond_site_symmetry_2
_geom_bond_publ_flag
Fe1 O12 2.087(2) 2_456 ?
Fe1 O32 2.111(2) 1_445 ?
Fe1 O32 2.113(2) 2_556 ?
Fe1 O11 2.113(2) . ?
Fe1 O21 2.147(2) . ?
Fe1 O22 2.164(2) 1_455 ?
Fe2 O24 2.036(2) . ?
Fe2 O31 2.039(2) . ?
Fe2 O21 2.110(2) 2_556 ?
Fe2 O14 2.145(2) . ?
Fe2 O12 2.203(2) 1_655 ?
Fe3 O23 2.062(2) 1_565 ?
Fe3 O33 2.087(2) 2_667 ?
Fe3 O33 2.139(2) 1_455 ?
Fe3 O31 2.141(2) . ?
Fe3 O13 2.153(2) 2_567 ?
Fe3 O14 2.238(2) . ?
Fe4 O34 2.134(2) . ?
Fe4 O34 2.134(2) 2_677 ?
Fe4 O13 2.169(2) 2_567 ?
Fe4 O13 2.169(2) 1_665 ?
Fe4 O24 2.257(2) 1_565 ?
Fe4 O24 2.257(2) 2_667 ?
P1 O14 1.527(2) . ?
P1 O12 1.533(2) . ?
P1 O13 1.540(2) . ?
P1 O11 1.571(2) . ?
P2 O23 1.509(2) . ?
P2 O21 1.530(2) . ?
P2 O24 1.535(2) . ?
P2 O22 1.583(2) . ?
P3 O33 1.530(2) . ?
P3 O31 1.541(2) . ?
P3 O32 1.542(2) . ?
P3 O34 1.550(2) . ?
O11 H11 0.97(12) . ?
O12 Fe1 2.087(2) 2_456 ?
O12 Fe2 2.203(2) 1_455 ?
O13 Fe3 2.153(2) 2_567 ?
O13 Fe4 2.169(2) 1_445 ?
O21 Fe2 2.110(2) 2_556 ?
O22 Fe1 2.164(2) 1_655 ?
O22 H22 0.8388 . ?
O23 Fe3 2.062(2) 1_545 ?
O24 Fe4 2.257(2) 1_545 ?
O32 Fe1 2.111(2) 1_665 ?
O32 Fe1 2.113(2) 2_556 ?
O33 Fe3 2.087(2) 2_667 ?
O33 Fe3 2.139(2) 1_655 ?

loop_
_geom_torsion_atom_site_label_1
_geom_torsion_atom_site_label_2
_geom_torsion_atom_site_label_3
_geom_torsion_atom_site_label_4
_geom_torsion
_geom_torsion_site_symmetry_1
_geom_torsion_site_symmetry_2
_geom_torsion_site_symmetry_3
_geom_torsion_site_symmetry_4
_geom_torsion_publ_flag
O14 P1 O11 Fe1 -93.3(2) . . . . ?
O12 P1 O11 Fe1 26.5(2) . . . . ?
O13 P1 O11 Fe1 144.34(17) . . . . ?
O12 Fe1 O11 P1 17.4(2) 2_456 . . . ?
O32 Fe1 O11 P1 -156.01(19) 1_445 . . . ?
O32 Fe1 O11 P1 173.3(2) 2_556 . . . ?
O21 Fe1 O11 P1 94.13(19) . . . . ?
O22 Fe1 O11 P1 -73.6(2) 1_455 . . . ?
O14 P1 O12 Fe1 7.1(2) . . . 2_456 ?
O13 P1 O12 Fe1 136.18(18) . . . 2_456 ?
O11 P1 O12 Fe1 -110.1(2) . . . 2_456 ?
O14 P1 O12 Fe2 -144.97(13) . . . 1_455 ?
O13 P1 O12 Fe2 -15.84(18) . . . 1_455 ?
O11 P1 O12 Fe2 97.84(15) . . . 1_455 ?
O14 P1 O13 Fe3 36.04(18) . . . 2_567 ?
O12 P1 O13 Fe3 -90.90(15) . . . 2_567 ?
O11 P1 O13 Fe3 152.93(13) . . . 2_567 ?
O14 P1 O13 Fe4 -158.12(12) . . . 1_445 ?
O12 P1 O13 Fe4 74.93(16) . . . 1_445 ?
O11 P1 O13 Fe4 -41.23(16) . . . 1_445 ?
O12 P1 O14 Fe2 -120.40(19) . . . . ?
O13 P1 O14 Fe2 112.89(19) . . . . ?
O11 P1 O14 Fe2 -2.4(2) . . . . ?
O12 P1 O14 Fe3 78.27(17) . . . . ?
O13 P1 O14 Fe3 -48.45(18) . . . . ?
O11 P1 O14 Fe3 -163.78(13) . . . . ?
O24 Fe2 O14 P1 -23.4(2) . . . . ?
O31 Fe2 O14 P1 -162.8(2) . . . . ?
O21 Fe2 O14 P1 103.0(2) 2_556 . . . ?
O12 Fe2 O14 P1 163.1(4) 1_655 . . . ?
O24 Fe2 O14 Fe3 141.00(9) . . . . ?
O31 Fe2 O14 Fe3 1.60(8) . . . . ?
O21 Fe2 O14 Fe3 -92.63(9) 2_556 . . . ?
O12 Fe2 O14 Fe3 -32.6(6) 1_655 . . . ?
O23 Fe3 O14 P1 -105.48(15) 1_565 . . . ?
O33 Fe3 O14 P1 74.58(15) 2_667 . . . ?
O33 Fe3 O14 P1 -12.09(14) 1_455 . . . ?
O31 Fe3 O14 P1 166.18(16) . . . . ?
O13 Fe3 O14 P1 59.2(4) 2_567 . . . ?
O23 Fe3 O14 Fe2 86.80(10) 1_565 . . . ?
O33 Fe3 O14 Fe2 -93.15(9) 2_667 . . . ?
O33 Fe3 O14 Fe2 -179.81(9) 1_455 . . . ?
O31 Fe3 O14 Fe2 -1.54(7) . . . . ?
O13 Fe3 O14 Fe2 -108.5(3) 2_567 . . . ?
O23 P2 O21 Fe2 -129.2(2) . . . 2_556 ?
O24 P2 O21 Fe2 104.8(2) . . . 2_556 ?
O22 P2 O21 Fe2 -12.7(2) . . . 2_556 ?
O23 P2 O21 Fe1 25.12(19) . . . . ?
O24 P2 O21 Fe1 -100.86(16) . . . . ?
O22 P2 O21 Fe1 141.59(14) . . . . ?
O12 Fe1 O21 P2 176.19(16) 2_456 . . . ?
O32 Fe1 O21 P2 -14.94(17) 1_445 . . . ?
O32 Fe1 O21 P2 -94.03(15) 2_556 . . . ?
O11 Fe1 O21 P2 69.20(15) . . . . ?
O22 Fe1 O21 P2 121.5(3) 1_455 . . . ?
O12 Fe1 O21 Fe2 -21.02(9) 2_456 . . 2_556 ?
O32 Fe1 O21 Fe2 147.85(8) 1_445 . . 2_556 ?
O32 Fe1 O21 Fe2 68.77(10) 2_556 . . 2_556 ?
O11 Fe1 O21 Fe2 -128.01(10) . . . 2_556 ?
O22 Fe1 O21 Fe2 -75.7(3) 1_455 . . 2_556 ?
O23 P2 O22 Fe1 -96.1(3) . . . 1_655 ?
O21 P2 O22 Fe1 144.2(3) . . . 1_655 ?
O24 P2 O22 Fe1 25.2(4) . . . 1_655 ?
O21 P2 O23 Fe3 -146.4(2) . . . 1_545 ?
O24 P2 O23 Fe3 -20.8(3) . . . 1_545 ?
O22 P2 O23 Fe3 98.5(3) . . . 1_545 ?
O23 P2 O24 Fe2 -152.18(14) . . . . ?
O21 P2 O24 Fe2 -25.97(18) . . . . ?
O22 P2 O24 Fe2 89.27(16) . . . . ?
O23 P2 O24 Fe4 36.3(2) . . . 1_545 ?
O21 P2 O24 Fe4 162.49(14) . . . 1_545 ?
O22 P2 O24 Fe4 -82.27(18) . . . 1_545 ?
O31 Fe2 O24 P2 -177.06(11) . . . . ?
O21 Fe2 O24 P2 -21.75(18) 2_556 . . . ?
O14 Fe2 O24 P2 87.53(15) . . . . ?
O12 Fe2 O24 P2 -93.47(15) 1_655 . . . ?
O31 Fe2 O24 Fe4 -3.97(18) . . . 1_545 ?
O21 Fe2 O24 Fe4 151.34(9) 2_556 . . 1_545 ?
O14 Fe2 O24 Fe4 -99.38(10) . . . 1_545 ?
O12 Fe2 O24 Fe4 79.62(10) 1_655 . . 1_545 ?
O33 P3 O31 Fe2 -69.70(18) . . . . ?
O32 P3 O31 Fe2 50.13(19) . . . . ?
O34 P3 O31 Fe2 168.79(14) . . . . ?
O33 P3 O31 Fe3 133.42(15) . . . . ?
O32 P3 O31 Fe3 -106.75(15) . . . . ?
O34 P3 O31 Fe3 11.91(19) . . . . ?
O24 Fe2 O31 P3 93.66(19) . . . . ?
O21 Fe2 O31 P3 -65.58(16) 2_556 . . . ?
O14 Fe2 O31 P3 -162.96(17) . . . . ?
O12 Fe2 O31 P3 12.07(16) 1_655 . . . ?
O24 Fe2 O31 Fe3 -105.09(13) . . . . ?
O21 Fe2 O31 Fe3 95.67(9) 2_556 . . . ?
O14 Fe2 O31 Fe3 -1.70(8) . . . . ?
O12 Fe2 O31 Fe3 173.33(9) 1_655 . . . ?
O23 Fe3 O31 P3 64.57(16) 1_565 . . . ?
O33 Fe3 O31 P3 -116.56(15) 2_667 . . . ?
O33 Fe3 O31 P3 168.38(19) 1_455 . . . ?
O13 Fe3 O31 P3 -32.52(17) 2_567 . . . ?
O14 Fe3 O31 P3 162.94(17) . . . . ?
O23 Fe3 O31 Fe2 -96.72(10) 1_565 . . . ?
O33 Fe3 O31 Fe2 82.14(10) 2_667 . . . ?
O33 Fe3 O31 Fe2 7.1(3) 1_455 . . . ?
O13 Fe3 O31 Fe2 166.19(8) 2_567 . . . ?
O14 Fe3 O31 Fe2 1.65(8) . . . . ?
O33 P3 O32 Fe1 -117.00(17) . . . 1_665 ?
O31 P3 O32 Fe1 121.46(17) . . . 1_665 ?
O34 P3 O32 Fe1 2.7(2) . . . 1_665 ?
O33 P3 O32 Fe1 73.07(17) . . . 2_556 ?
O31 P3 O32 Fe1 -48.48(18) . . . 2_556 ?
O34 P3 O32 Fe1 -167.22(13) . . . 2_556 ?
O31 P3 O33 Fe3 -33.2(2) . . . 2_667 ?
O32 P3 O33 Fe3 -153.48(15) . . . 2_667 ?
O34 P3 O33 Fe3 87.60(18) . . . 2_667 ?
O31 P3 O33 Fe3 148.44(16) . . . 1_655 ?
O32 P3 O33 Fe3 28.2(2) . . . 1_655 ?
O34 P3 O33 Fe3 -90.72(19) . . . 1_655 ?
O33 P3 O34 Fe4 -131.2(3) . . . . ?
O31 P3 O34 Fe4 -8.9(4) . . . . ?
O32 P3 O34 Fe4 110.0(3) . . . . ?
O34 Fe4 O34 P3 31(100) 2_677 . . . ?
O13 Fe4 O34 P3 23.1(3) 2_567 . . . ?
O13 Fe4 O34 P3 -156.9(3) 1_665 . . . ?
O24 Fe4 O34 P3 -69.5(3) 1_565 . . . ?
O24 Fe4 O34 P3 110.5(3) 2_667 . . . ?
